data_7104765
loop_
_publ_author_name
'Cangelosi, Virginia M'
'Carter, Timothy G'
'Zakharov, Lev N'
'Johnson, Darren W'

_publ_section_title
;
 Observation of reaction intermediates and kinetic mistakes in a
 remarkably slow self-assembly reaction.
;
_journal_issue 37
_journal_name_full 'Chemical communications (Cambridge, England)'
_journal_page_first 5606
_journal_page_last 5608
_journal_paper_doi 10.1039/b914750k
_journal_volume 34
_journal_year 2009
_chemical_formula_sum 'C24 H32 As2 Cl2 S4'
_chemical_formula_weight 669.48
_chemical_name_systematic
;
?
;
_space_group_IT_number 2
_symmetry_cell_setting triclinic
_symmetry_space_group_name_Hall '-P 1'
_symmetry_space_group_name_H-M 'P -1'
_atom_sites_solution_hydrogens geom
_atom_sites_solution_primary direct
_atom_sites_solution_secondary difmap
_audit_creation_method SHELXLTL
_cell_angle_alpha 87.852(2)
_cell_angle_beta 77.066(2)
_cell_angle_gamma 68.0790(10)
_cell_formula_units_Z 2
_cell_length_a 8.4667(7)
_cell_length_b 10.6932(9)
_cell_length_c 17.0485(15)
_cell_measurement_reflns_used 3229
_cell_measurement_temperature 293(2)
_cell_measurement_theta_max 25.28
_cell_measurement_theta_min 2.34
_cell_volume 1393.8(2)
_computing_cell_refinement 'Bruker SAINT'
_computing_data_collection 'Bruker SMART'
_computing_data_reduction 'Bruker SAINT'
_computing_molecular_graphics 'Bruker SHELXTL'
_computing_publication_material 'Bruker SHELXTL'
_computing_structure_refinement 'Bruker SHELXTL'
_computing_structure_solution 'Bruker SHELXTL'
_diffrn_ambient_temperature 293(2)
_diffrn_measured_fraction_theta_full 0.991
_diffrn_measured_fraction_theta_max 0.991
_diffrn_measurement_device_type 'CCD area detector Bruker Apex'
_diffrn_measurement_method 'phi and omega scans'
_diffrn_radiation_monochromator graphite
_diffrn_radiation_source 'fine-focus sealed tube'
_diffrn_radiation_type MoK\a
_diffrn_radiation_wavelength 0.71073
_diffrn_reflns_av_R_equivalents 0.0306
_diffrn_reflns_av_sigmaI/netI 0.0413
_diffrn_reflns_limit_h_max 10
_diffrn_reflns_limit_h_min -10
_diffrn_reflns_limit_k_max 13
_diffrn_reflns_limit_k_min -13
_diffrn_reflns_limit_l_max 21
_diffrn_reflns_limit_l_min -21
_diffrn_reflns_number 15620
_diffrn_reflns_theta_full 27.00
_diffrn_reflns_theta_max 27.00
_diffrn_reflns_theta_min 1.23
_exptl_absorpt_coefficient_mu 2.901
_exptl_absorpt_correction_T_max 0.7602
_exptl_absorpt_correction_T_min 0.6539
_exptl_absorpt_correction_type multi-scan
_exptl_absorpt_process_details SADABS
_exptl_crystal_colour colorless
_exptl_crystal_density_diffrn 1.595
_exptl_crystal_density_method 'not measured'
_exptl_crystal_description block
_exptl_crystal_F_000 680
_exptl_crystal_size_max 0.16
_exptl_crystal_size_mid 0.14
_exptl_crystal_size_min 0.10
_refine_diff_density_max 1.741
_refine_diff_density_min -0.704
_refine_diff_density_rms 0.125
_refine_ls_extinction_method none
_refine_ls_goodness_of_fit_ref 1.033
_refine_ls_hydrogen_treatment constr
_refine_ls_matrix_type full
_refine_ls_number_parameters 289
_refine_ls_number_reflns 6027
_refine_ls_number_restraints 0
_refine_ls_restrained_S_all 1.033
_refine_ls_R_factor_all 0.0945
_refine_ls_R_factor_gt 0.0624
_refine_ls_shift/su_max 0.000
_refine_ls_shift/su_mean 0.000
_refine_ls_structure_factor_coef Fsqd
_refine_ls_weighting_details 'calc w=1/[\s^2^(Fo^2^)+(0.1102P)^2^+0.5461P] where P=(Fo^2^+2Fc^2^)/3'
_refine_ls_weighting_scheme calc
_refine_ls_wR_factor_gt 0.1638
_refine_ls_wR_factor_ref 0.1892
_reflns_number_gt 3993
_reflns_number_total 6027
_reflns_threshold_expression >2sigma(I)
_cod_data_source_file b914750k.txt
_cod_data_source_block gr10
_cod_depositor_comments
;
The following automatic conversions were performed:
'_symmetry_cell_setting' value 'Triclinic' changed to 'triclinic'
according to '/home/saulius/struct/CIF-dictionaries/cif_core.dic'
dictionary named 'cif_core.dic' version 2.4.1 from 2010-06-29.

Automatic conversion script
Id: cif_fix_enum 1527 2010-12-29 10:47:43Z saulius 
;
_cod_original_sg_symbol_H-M P-1
_cod_database_code 7104765

loop_
_symmetry_equiv_pos_as_xyz
'x, y, z'
'-x, -y, -z'

loop_
_atom_site_label
_atom_site_type_symbol
_atom_site_fract_x
_atom_site_fract_y
_atom_site_fract_z
_atom_site_U_iso_or_equiv
_atom_site_adp_type
_atom_site_occupancy
_atom_site_symmetry_multiplicity
_atom_site_calc_flag
_atom_site_refinement_flags
_atom_site_disorder_assembly
_atom_site_disorder_group
As1 As 0.60509(8) 0.05466(5) 0.17413(4) 0.0579(2) Uani 1 1 d . . .
As2 As 0.28998(7) 0.43790(5) 0.32053(3) 0.0530(2) Uani 1 1 d . . .
Cl1 Cl 0.3456(3) 0.0497(3) 0.17119(15) 0.1167(8) Uani 1 1 d . . .
Cl2 Cl 0.0474(4) 0.4086(3) 0.31225(16) 0.1295(10) Uani 1 1 d . . .
S1 S 0.7462(3) -0.00008(17) 0.04672(11) 0.0830(6) Uani 1 1 d . . .
S2 S 0.2123(2) 0.65606(15) 0.29866(11) 0.0762(5) Uani 1 1 d . . .
S3 S 0.7450(3) -0.15795(17) 0.19884(13) 0.0932(7) Uani 1 1 d . . .
S4 S 0.2270(3) 0.49919(17) 0.44947(11) 0.0816(5) Uani 1 1 d . . .
C1 C 0.7243(9) 0.1620(6) 0.0020(4) 0.0706(17) Uani 1 1 d . . .
H1A H 0.8403 0.1636 -0.0170 0.085 Uiso 1 1 calc R . .
H1B H 0.6750 0.1669 -0.0448 0.085 Uiso 1 1 calc R . .
C2 C 0.6148(7) 0.2855(5) 0.0555(3) 0.0547(13) Uani 1 1 d . . .
C3 C 0.4340(7) 0.3514(6) 0.0552(3) 0.0526(13) Uani 1 1 d . . .
C4 C 0.3358(7) 0.4700(5) 0.1005(3) 0.0517(13) Uani 1 1 d . . .
C5 C 0.4133(7) 0.5271(5) 0.1467(3) 0.0539(13) Uani 1 1 d . . .
C6 C 0.5892(7) 0.4574(5) 0.1512(3) 0.0522(13) Uani 1 1 d . . .
C7 C 0.6887(7) 0.3373(5) 0.1058(3) 0.0526(13) Uani 1 1 d . . .
C8 C 0.3101(9) 0.6611(6) 0.1917(4) 0.0665(16) Uani 1 1 d . . .
H8A H 0.2171 0.7112 0.1650 0.080 Uiso 1 1 calc R . .
H8B H 0.3862 0.7112 0.1875 0.080 Uiso 1 1 calc R . .
C9 C 0.3540(9) 0.2914(7) 0.0035(4) 0.0759(19) Uani 1 1 d . . .
H9A H 0.2327 0.3472 0.0095 0.114 Uiso 1 1 calc R . .
H9B H 0.3647 0.2023 0.0200 0.114 Uiso 1 1 calc R . .
H9C H 0.4138 0.2866 -0.0520 0.114 Uiso 1 1 calc R . .
C10 C 0.1437(8) 0.5402(7) 0.0995(4) 0.0757(18) Uani 1 1 d . . .
H10A H 0.0936 0.6209 0.1338 0.114 Uiso 1 1 calc R . .
H10B H 0.0832 0.4808 0.1184 0.114 Uiso 1 1 calc R . .
H10C H 0.1327 0.5631 0.0454 0.114 Uiso 1 1 calc R . .
C11 C 0.6699(8) 0.5149(7) 0.2048(4) 0.0735(18) Uani 1 1 d . . .
H11A H 0.7901 0.4570 0.2000 0.110 Uiso 1 1 calc R . .
H11B H 0.6074 0.5206 0.2599 0.110 Uiso 1 1 calc R . .
H11C H 0.6631 0.6033 0.1885 0.110 Uiso 1 1 calc R . .
C12 C 0.8795(7) 0.2638(7) 0.1099(5) 0.0767(19) Uani 1 1 d . . .
H12A H 0.9296 0.1831 0.0755 0.115 Uiso 1 1 calc R . .
H12B H 0.8858 0.2405 0.1644 0.115 Uiso 1 1 calc R . .
H12C H 0.9431 0.3215 0.0924 0.115 Uiso 1 1 calc R . .
C13 C 0.7193(8) -0.1586(6) 0.3084(4) 0.0700(17) Uani 1 1 d . . .
H13A H 0.6654 -0.2224 0.3290 0.084 Uiso 1 1 calc R . .
H13B H 0.8345 -0.1909 0.3201 0.084 Uiso 1 1 calc R . .
C14 C 0.6113(7) -0.0234(5) 0.3537(4) 0.0547(13) Uani 1 1 d . . .
C15 C 0.6884(7) 0.0696(6) 0.3616(4) 0.0559(14) Uani 1 1 d . . .
C16 C 0.5914(7) 0.1905(6) 0.4069(4) 0.0560(14) Uani 1 1 d . . .
C17 C 0.4155(7) 0.2170(6) 0.4457(3) 0.0570(14) Uani 1 1 d . . .
C18 C 0.3356(7) 0.1269(6) 0.4349(3) 0.0520(13) Uani 1 1 d . . .
C19 C 0.4334(7) 0.0070(5) 0.3887(3) 0.0526(13) Uani 1 1 d . . .
C20 C 0.3150(10) 0.3417(7) 0.4989(4) 0.0733(18) Uani 1 1 d . . .
H20A H 0.3906 0.3528 0.5310 0.088 Uiso 1 1 calc R . .
H20B H 0.2183 0.3278 0.5358 0.088 Uiso 1 1 calc R . .
C21 C 0.8797(8) 0.0394(7) 0.3213(5) 0.084(2) Uani 1 1 d . . .
H21A H 0.9288 -0.0469 0.2925 0.126 Uiso 1 1 calc R . .
H21B H 0.9432 0.0382 0.3616 0.126 Uiso 1 1 calc R . .
H21C H 0.8874 0.1080 0.2843 0.126 Uiso 1 1 calc R . .
C22 C 0.6754(8) 0.2889(6) 0.4171(5) 0.081(2) Uani 1 1 d . . .
H22A H 0.7950 0.2545 0.3876 0.121 Uiso 1 1 calc R . .
H22B H 0.6710 0.3008 0.4732 0.121 Uiso 1 1 calc R . .
H22C H 0.6136 0.3741 0.3971 0.121 Uiso 1 1 calc R . .
C23 C 0.1449(7) 0.1585(7) 0.4747(4) 0.0771(19) Uani 1 1 d . . .
H23A H 0.0966 0.2451 0.5031 0.116 Uiso 1 1 calc R . .
H23B H 0.1359 0.0905 0.5118 0.116 Uiso 1 1 calc R . .
H23C H 0.0816 0.1600 0.4342 0.116 Uiso 1 1 calc R . .
C24 C 0.3491(9) -0.0913(7) 0.3777(4) 0.0766(19) Uani 1 1 d . . .
H24A H 0.2290 -0.0564 0.4064 0.115 Uiso 1 1 calc R . .
H24B H 0.4095 -0.1765 0.3982 0.115 Uiso 1 1 calc R . .
H24C H 0.3555 -0.1036 0.3214 0.115 Uiso 1 1 calc R . .

loop_
_atom_site_aniso_label
_atom_site_aniso_U_11
_atom_site_aniso_U_22
_atom_site_aniso_U_33
_atom_site_aniso_U_23
_atom_site_aniso_U_13
_atom_site_aniso_U_12
As1 0.0622(4) 0.0391(3) 0.0627(4) -0.0119(3) -0.0094(3) -0.0093(3)
As2 0.0530(3) 0.0398(3) 0.0604(4) -0.0089(2) -0.0079(3) -0.0126(2)
Cl1 0.0626(11) 0.173(2) 0.1071(16) 0.0178(16) -0.0149(11) -0.0399(13)
Cl2 0.153(2) 0.182(3) 0.132(2) 0.0445(18) -0.0770(18) -0.130(2)
S1 0.0959(13) 0.0511(9) 0.0796(12) -0.0240(8) 0.0182(10) -0.0216(9)
S2 0.0812(11) 0.0376(8) 0.0873(12) -0.0125(8) 0.0024(9) -0.0078(7)
S3 0.1163(16) 0.0393(8) 0.0902(13) -0.0147(8) -0.0132(11) 0.0046(9)
S4 0.1032(14) 0.0544(9) 0.0711(11) -0.0208(8) -0.0246(10) -0.0063(9)
C1 0.071(4) 0.065(4) 0.071(4) -0.012(3) 0.004(3) -0.031(3)
C2 0.050(3) 0.048(3) 0.062(3) -0.005(3) 0.003(3) -0.023(3)
C3 0.049(3) 0.057(3) 0.057(3) 0.001(3) -0.006(2) -0.030(3)
C4 0.046(3) 0.050(3) 0.062(3) 0.010(3) -0.010(2) -0.024(2)
C5 0.053(3) 0.043(3) 0.064(3) 0.001(3) -0.007(3) -0.021(2)
C6 0.045(3) 0.049(3) 0.067(3) 0.000(3) -0.002(2) -0.028(2)
C7 0.040(3) 0.053(3) 0.067(3) 0.003(3) -0.006(2) -0.023(2)
C8 0.074(4) 0.043(3) 0.083(4) 0.003(3) -0.014(3) -0.024(3)
C9 0.075(4) 0.088(5) 0.083(5) -0.006(4) -0.020(4) -0.048(4)
C10 0.050(3) 0.073(4) 0.099(5) 0.003(4) -0.017(3) -0.017(3)
C11 0.059(4) 0.075(4) 0.098(5) -0.015(4) -0.017(3) -0.037(3)
C12 0.041(3) 0.082(5) 0.102(5) -0.011(4) -0.008(3) -0.020(3)
C13 0.062(4) 0.053(3) 0.093(5) 0.003(3) -0.032(3) -0.012(3)
C14 0.050(3) 0.047(3) 0.069(4) 0.006(3) -0.029(3) -0.012(2)
C15 0.042(3) 0.054(3) 0.073(4) 0.003(3) -0.028(3) -0.010(2)
C16 0.052(3) 0.056(3) 0.073(4) 0.002(3) -0.035(3) -0.024(3)
C17 0.057(3) 0.052(3) 0.061(3) -0.003(3) -0.027(3) -0.011(3)
C18 0.043(3) 0.055(3) 0.060(3) 0.006(3) -0.022(2) -0.015(2)
C19 0.048(3) 0.050(3) 0.067(4) 0.007(3) -0.031(3) -0.016(2)
C20 0.085(5) 0.069(4) 0.060(4) -0.005(3) -0.022(3) -0.019(4)
C21 0.042(3) 0.083(5) 0.128(6) 0.000(4) -0.025(4) -0.021(3)
C22 0.072(4) 0.073(4) 0.115(6) -0.003(4) -0.042(4) -0.035(4)
C23 0.043(3) 0.085(5) 0.092(5) -0.002(4) -0.009(3) -0.015(3)
C24 0.078(4) 0.068(4) 0.101(5) 0.004(4) -0.040(4) -0.036(4)

loop_
_atom_type_symbol
_atom_type_description
_atom_type_scat_dispersion_real
_atom_type_scat_dispersion_imag
_atom_type_scat_source
C C 0.0033 0.0016 'International Tables Vol C Tables 4.2.6.8 and 6.1.1.4'
H H 0.0000 0.0000 'International Tables Vol C Tables 4.2.6.8 and 6.1.1.4'
S S 0.1246 0.1234 'International Tables Vol C Tables 4.2.6.8 and 6.1.1.4'
Cl Cl 0.1484 0.1585 'International Tables Vol C Tables 4.2.6.8 and 6.1.1.4'
As As 0.0499 2.0058 'International Tables Vol C Tables 4.2.6.8 and 6.1.1.4'

loop_
_geom_angle_atom_site_label_1
_geom_angle_atom_site_label_2
_geom_angle_atom_site_label_3
_geom_angle
_geom_angle_site_symmetry_1
_geom_angle_site_symmetry_3
_geom_angle_publ_flag
S3 As1 S1 86.83(7) . . ?
S3 As1 Cl1 100.27(10) . . ?
S1 As1 Cl1 101.32(9) . . ?
S4 As2 S2 86.03(7) . . ?
S4 As2 Cl2 100.36(10) . . ?
S2 As2 Cl2 99.99(9) . . ?
C1 S1 As1 104.3(2) . . ?
C8 S2 As2 104.36(19) . . ?
C13 S3 As1 104.9(2) . . ?
C20 S4 As2 104.6(2) . . ?
C2 C1 S1 116.4(4) . . ?
C2 C1 H1A 108.2 . . ?
S1 C1 H1A 108.2 . . ?
C2 C1 H1B 108.2 . . ?
S1 C1 H1B 108.2 . . ?
H1A C1 H1B 107.3 . . ?
C7 C2 C3 119.8(5) . . ?
C7 C2 C1 120.4(5) . . ?
C3 C2 C1 119.8(5) . . ?
C4 C3 C2 119.8(5) . . ?
C4 C3 C9 120.9(5) . . ?
C2 C3 C9 119.3(5) . . ?
C3 C4 C5 120.3(5) . . ?
C3 C4 C10 119.4(5) . . ?
C5 C4 C10 120.2(5) . . ?
C6 C5 C4 119.9(5) . . ?
C6 C5 C8 119.6(5) . . ?
C4 C5 C8 120.5(5) . . ?
C7 C6 C5 119.9(5) . . ?
C7 C6 C11 120.2(5) . . ?
C5 C6 C11 119.9(5) . . ?
C6 C7 C2 120.1(5) . . ?
C6 C7 C12 119.6(5) . . ?
C2 C7 C12 120.3(5) . . ?
C5 C8 S2 116.2(4) . . ?
C5 C8 H8A 108.2 . . ?
S2 C8 H8A 108.2 . . ?
C5 C8 H8B 108.2 . . ?
S2 C8 H8B 108.2 . . ?
H8A C8 H8B 107.4 . . ?
C3 C9 H9A 109.5 . . ?
C3 C9 H9B 109.5 . . ?
H9A C9 H9B 109.5 . . ?
C3 C9 H9C 109.5 . . ?
H9A C9 H9C 109.5 . . ?
H9B C9 H9C 109.5 . . ?
C4 C10 H10A 109.5 . . ?
C4 C10 H10B 109.5 . . ?
H10A C10 H10B 109.5 . . ?
C4 C10 H10C 109.5 . . ?
H10A C10 H10C 109.5 . . ?
H10B C10 H10C 109.5 . . ?
C6 C11 H11A 109.5 . . ?
C6 C11 H11B 109.5 . . ?
H11A C11 H11B 109.5 . . ?
C6 C11 H11C 109.5 . . ?
H11A C11 H11C 109.5 . . ?
H11B C11 H11C 109.5 . . ?
C7 C12 H12A 109.5 . . ?
C7 C12 H12B 109.5 . . ?
H12A C12 H12B 109.5 . . ?
C7 C12 H12C 109.5 . . ?
H12A C12 H12C 109.5 . . ?
H12B C12 H12C 109.5 . . ?
C14 C13 S3 115.5(4) . . ?
C14 C13 H13A 108.4 . . ?
S3 C13 H13A 108.4 . . ?
C14 C13 H13B 108.4 . . ?
S3 C13 H13B 108.4 . . ?
H13A C13 H13B 107.5 . . ?
C15 C14 C19 120.3(5) . . ?
C15 C14 C13 120.5(5) . . ?
C19 C14 C13 119.2(5) . . ?
C16 C15 C14 120.4(5) . . ?
C16 C15 C21 119.1(5) . . ?
C14 C15 C21 120.5(5) . . ?
C15 C16 C17 119.0(5) . . ?
C15 C16 C22 120.4(5) . . ?
C17 C16 C22 120.5(5) . . ?
C18 C17 C16 120.7(5) . . ?
C18 C17 C20 120.1(6) . . ?
C16 C17 C20 119.2(5) . . ?
C19 C18 C17 119.7(5) . . ?
C19 C18 C23 120.1(5) . . ?
C17 C18 C23 120.2(5) . . ?
C18 C19 C14 119.8(5) . . ?
C18 C19 C24 120.0(5) . . ?
C14 C19 C24 120.2(5) . . ?
C17 C20 S4 116.9(4) . . ?
C17 C20 H20A 108.1 . . ?
S4 C20 H20A 108.1 . . ?
C17 C20 H20B 108.1 . . ?
S4 C20 H20B 108.1 . . ?
H20A C20 H20B 107.3 . . ?
C15 C21 H21A 109.5 . . ?
C15 C21 H21B 109.5 . . ?
H21A C21 H21B 109.5 . . ?
C15 C21 H21C 109.5 . . ?
H21A C21 H21C 109.5 . . ?
H21B C21 H21C 109.5 . . ?
C16 C22 H22A 109.5 . . ?
C16 C22 H22B 109.5 . . ?
H22A C22 H22B 109.5 . . ?
C16 C22 H22C 109.5 . . ?
H22A C22 H22C 109.5 . . ?
H22B C22 H22C 109.5 . . ?
C18 C23 H23A 109.5 . . ?
C18 C23 H23B 109.5 . . ?
H23A C23 H23B 109.5 . . ?
C18 C23 H23C 109.5 . . ?
H23A C23 H23C 109.5 . . ?
H23B C23 H23C 109.5 . . ?
C19 C24 H24A 109.5 . . ?
C19 C24 H24B 109.5 . . ?
H24A C24 H24B 109.5 . . ?
C19 C24 H24C 109.5 . . ?
H24A C24 H24C 109.5 . . ?
H24B C24 H24C 109.5 . . ?

loop_
_geom_bond_atom_site_label_1
_geom_bond_atom_site_label_2
_geom_bond_distance
_geom_bond_site_symmetry_2
_geom_bond_publ_flag
As1 S3 2.2114(18) . ?
As1 S1 2.2135(18) . ?
As1 Cl1 2.229(2) . ?
As2 S4 2.2065(18) . ?
As2 S2 2.2164(16) . ?
As2 Cl2 2.225(2) . ?
S1 C1 1.829(7) . ?
S2 C8 1.835(7) . ?
S3 C13 1.832(7) . ?
S4 C20 1.827(7) . ?
C1 C2 1.494(8) . ?
C1 H1A 0.9700 . ?
C1 H1B 0.9700 . ?
C2 C7 1.404(8) . ?
C2 C3 1.427(8) . ?
C3 C4 1.377(7) . ?
C3 C9 1.511(8) . ?
C4 C5 1.410(8) . ?
C4 C10 1.520(7) . ?
C5 C6 1.413(7) . ?
C5 C8 1.501(8) . ?
C6 C7 1.390(7) . ?
C6 C11 1.521(8) . ?
C7 C12 1.526(7) . ?
C8 H8A 0.9700 . ?
C8 H8B 0.9700 . ?
C9 H9A 0.9600 . ?
C9 H9B 0.9600 . ?
C9 H9C 0.9600 . ?
C10 H10A 0.9600 . ?
C10 H10B 0.9600 . ?
C10 H10C 0.9600 . ?
C11 H11A 0.9600 . ?
C11 H11B 0.9600 . ?
C11 H11C 0.9600 . ?
C12 H12A 0.9600 . ?
C12 H12B 0.9600 . ?
C12 H12C 0.9600 . ?
C13 C14 1.517(8) . ?
C13 H13A 0.9700 . ?
C13 H13B 0.9700 . ?
C14 C15 1.402(8) . ?
C14 C19 1.406(8) . ?
C15 C16 1.393(8) . ?
C15 C21 1.526(8) . ?
C16 C17 1.412(8) . ?
C16 C22 1.507(7) . ?
C17 C18 1.404(8) . ?
C17 C20 1.492(8) . ?
C18 C19 1.393(8) . ?
C18 C23 1.517(8) . ?
C19 C24 1.512(8) . ?
C20 H20A 0.9700 . ?
C20 H20B 0.9700 . ?
C21 H21A 0.9600 . ?
C21 H21B 0.9600 . ?
C21 H21C 0.9600 . ?
C22 H22A 0.9600 . ?
C22 H22B 0.9600 . ?
C22 H22C 0.9600 . ?
C23 H23A 0.9600 . ?
C23 H23B 0.9600 . ?
C23 H23C 0.9600 . ?
C24 H24A 0.9600 . ?
C24 H24B 0.9600 . ?
C24 H24C 0.9600 . ?

loop_
_geom_torsion_atom_site_label_1
_geom_torsion_atom_site_label_2
_geom_torsion_atom_site_label_3
_geom_torsion_atom_site_label_4
_geom_torsion
_geom_torsion_site_symmetry_1
_geom_torsion_site_symmetry_2
_geom_torsion_site_symmetry_3
_geom_torsion_site_symmetry_4
_geom_torsion_publ_flag
S3 As1 S1 C1 -162.9(3) . . . . ?
Cl1 As1 S1 C1 97.3(3) . . . . ?
S4 As2 S2 C8 161.5(2) . . . . ?
Cl2 As2 S2 C8 -98.7(2) . . . . ?
S1 As1 S3 C13 164.1(2) . . . . ?
Cl1 As1 S3 C13 -95.0(2) . . . . ?
S2 As2 S4 C20 -168.4(3) . . . . ?
Cl2 As2 S4 C20 92.2(3) . . . . ?
As1 S1 C1 C2 -3.7(6) . . . . ?
S1 C1 C2 C7 86.4(6) . . . . ?
S1 C1 C2 C3 -93.8(6) . . . . ?
C7 C2 C3 C4 4.0(8) . . . . ?
C1 C2 C3 C4 -175.8(5) . . . . ?
C7 C2 C3 C9 -177.4(5) . . . . ?
C1 C2 C3 C9 2.8(8) . . . . ?
C2 C3 C4 C5 0.4(8) . . . . ?
C9 C3 C4 C5 -178.1(5) . . . . ?
C2 C3 C4 C10 179.6(5) . . . . ?
C9 C3 C4 C10 1.0(8) . . . . ?
C3 C4 C5 C6 -4.6(8) . . . . ?
C10 C4 C5 C6 176.3(5) . . . . ?
C3 C4 C5 C8 175.8(5) . . . . ?
C10 C4 C5 C8 -3.3(8) . . . . ?
C4 C5 C6 C7 4.4(8) . . . . ?
C8 C5 C6 C7 -176.0(5) . . . . ?
C4 C5 C6 C11 -176.5(5) . . . . ?
C8 C5 C6 C11 3.1(8) . . . . ?
C5 C6 C7 C2 0.1(8) . . . . ?
C11 C6 C7 C2 -179.0(5) . . . . ?
C5 C6 C7 C12 179.0(5) . . . . ?
C11 C6 C7 C12 -0.2(8) . . . . ?
C3 C2 C7 C6 -4.3(8) . . . . ?
C1 C2 C7 C6 175.5(5) . . . . ?
C3 C2 C7 C12 176.9(5) . . . . ?
C1 C2 C7 C12 -3.3(8) . . . . ?
C6 C5 C8 S2 -82.7(6) . . . . ?
C4 C5 C8 S2 96.9(6) . . . . ?
As2 S2 C8 C5 -0.3(5) . . . . ?
As1 S3 C13 C14 1.5(5) . . . . ?
S3 C13 C14 C15 -84.1(6) . . . . ?
S3 C13 C14 C19 96.8(6) . . . . ?
C19 C14 C15 C16 2.6(8) . . . . ?
C13 C14 C15 C16 -176.4(5) . . . . ?
C19 C14 C15 C21 -177.8(6) . . . . ?
C13 C14 C15 C21 3.1(8) . . . . ?
C14 C15 C16 C17 0.9(8) . . . . ?
C21 C15 C16 C17 -178.6(5) . . . . ?
C14 C15 C16 C22 178.5(5) . . . . ?
C21 C15 C16 C22 -1.1(8) . . . . ?
C15 C16 C17 C18 -3.9(8) . . . . ?
C22 C16 C17 C18 178.6(5) . . . . ?
C15 C16 C17 C20 175.7(5) . . . . ?
C22 C16 C17 C20 -1.8(8) . . . . ?
C16 C17 C18 C19 3.2(8) . . . . ?
C20 C17 C18 C19 -176.4(5) . . . . ?
C16 C17 C18 C23 -178.1(5) . . . . ?
C20 C17 C18 C23 2.3(8) . . . . ?
C17 C18 C19 C14 0.4(8) . . . . ?
C23 C18 C19 C14 -178.3(5) . . . . ?
C17 C18 C19 C24 179.2(5) . . . . ?
C23 C18 C19 C24 0.5(8) . . . . ?
C15 C14 C19 C18 -3.3(8) . . . . ?
C13 C14 C19 C18 175.8(5) . . . . ?
C15 C14 C19 C24 177.9(5) . . . . ?
C13 C14 C19 C24 -3.0(8) . . . . ?
C18 C17 C20 S4 -100.4(6) . . . . ?
C16 C17 C20 S4 80.0(7) . . . . ?
As2 S4 C20 C17 4.6(6) . . . . ?

loop_
_cod_related_entry_id
_cod_related_entry_database
_cod_related_entry_code
1 ChemSpider 30653148
